data_2228389
loop_
_publ_author_name
'Duan, Gui-Yun'
'Zhang, Yu-Juan'
'Hao, Ben-Qian'

_publ_section_title
;
 Ethyl 8-(4-nitrophenyl)imidazo[1,2-<i>a</i>]pyridine-7-carboxylate
;
_journal_coeditor_code HG2751
_journal_issue 12
_journal_name_full 'Acta Crystallographica Section E'
_journal_page_first o3272
_journal_paper_doi 10.1107/S1600536810047938
_journal_volume 66
_journal_year 2010
_chemical_formula_iupac 'C16 H13 N3 O4'
_chemical_formula_moiety 'C16 H13 N3 O4'
_chemical_formula_sum 'C16 H13 N3 O4'
_chemical_formula_weight 311.29
_chemical_name_systematic
;
Ethyl 8-(4-nitrophenyl)imidazo[1,2-<i>a</i>]pyridine-7-carboxylate
;
_space_group_IT_number 14
_symmetry_cell_setting monoclinic
_symmetry_space_group_name_Hall '-P 2ybc'
_symmetry_space_group_name_H-M 'P 1 21/c 1'
_atom_sites_solution_hydrogens geom
_atom_sites_solution_primary direct
_atom_sites_solution_secondary difmap
_audit_creation_method SHELXL-97
_cell_angle_alpha 90.00
_cell_angle_beta 105.380(8)
_cell_angle_gamma 90.00
_cell_formula_units_Z 4
_cell_length_a 8.189(4)
_cell_length_b 15.821(8)
_cell_length_c 11.884(6)
_cell_measurement_reflns_used 2224
_cell_measurement_temperature 273(2)
_cell_measurement_theta_max 28.15
_cell_measurement_theta_min 2.19
_cell_volume 1484.5(13)
_computing_cell_refinement 'SAINT (Bruker, 1999)'
_computing_data_collection 'SMART (Bruker, 1998)'
_computing_data_reduction 'SAINT (Bruker, 1999)'
_computing_molecular_graphics 'SHELXTL (Sheldrick, 2008)'
_computing_publication_material 'SHELXTL (Sheldrick, 2008)'
_computing_structure_refinement 'SHELXL97 (Sheldrick, 2008)'
_computing_structure_solution 'SHELXS97 (Sheldrick, 2008)'
_diffrn_ambient_temperature 273(2)
_diffrn_measured_fraction_theta_full 0.998
_diffrn_measured_fraction_theta_max 0.998
_diffrn_measurement_device_type 'Bruker SMART CCD area-detector'
_diffrn_measurement_method 'phi and omega scans'
_diffrn_radiation_monochromator graphite
_diffrn_radiation_source 'fine-focus sealed tube'
_diffrn_radiation_type MoK\a
_diffrn_radiation_wavelength 0.71073
_diffrn_reflns_av_R_equivalents 0.0233
_diffrn_reflns_av_sigmaI/netI 0.0248
_diffrn_reflns_limit_h_max 9
_diffrn_reflns_limit_h_min -9
_diffrn_reflns_limit_k_max 14
_diffrn_reflns_limit_k_min -18
_diffrn_reflns_limit_l_max 14
_diffrn_reflns_limit_l_min -13
_diffrn_reflns_number 7569
_diffrn_reflns_theta_full 25.04
_diffrn_reflns_theta_max 25.04
_diffrn_reflns_theta_min 2.19
_exptl_absorpt_coefficient_mu 0.103
_exptl_absorpt_correction_T_max 0.9868
_exptl_absorpt_correction_T_min 0.9738
_exptl_absorpt_correction_type multi-scan
_exptl_absorpt_process_details '(SADABS; Sheldrick, 1996)'
_exptl_crystal_colour Colorless
_exptl_crystal_density_diffrn 1.393
_exptl_crystal_density_method 'not measured'
_exptl_crystal_description Block
_exptl_crystal_F_000 648
_exptl_crystal_size_max 0.26
_exptl_crystal_size_mid 0.19
_exptl_crystal_size_min 0.13
_refine_diff_density_max 0.177
_refine_diff_density_min -0.163
_refine_ls_extinction_coef 0.018(2)
_refine_ls_extinction_expression Fc^*^=kFc[1+0.001xFc^2^\l^3^/sin(2\q)]^-1/4^
_refine_ls_extinction_method 'SHELXL97 (Sheldrick, 2008)'
_refine_ls_goodness_of_fit_ref 1.378
_refine_ls_hydrogen_treatment constr
_refine_ls_matrix_type full
_refine_ls_number_parameters 209
_refine_ls_number_reflns 2618
_refine_ls_number_restraints 0
_refine_ls_restrained_S_all 1.378
_refine_ls_R_factor_all 0.0593
_refine_ls_R_factor_gt 0.0422
_refine_ls_shift/su_max 0.014
_refine_ls_shift/su_mean 0.002
_refine_ls_structure_factor_coef Fsqd
_refine_ls_weighting_details 'calc w=1/[\s^2^(Fo^2^)+(0.0514P)^2^] where P=(Fo^2^+2Fc^2^)/3'
_refine_ls_weighting_scheme calc
_refine_ls_wR_factor_gt 0.1122
_refine_ls_wR_factor_ref 0.1215
_reflns_number_gt 1965
_reflns_number_total 2618
_reflns_threshold_expression I>2sigma(I)
_cod_data_source_file hg2751.cif
_cod_data_source_block I
_cod_original_cell_volume 1484.7(13)
_cod_original_sg_symbol_H-M 'P 21/c'
_cod_database_code 2228389
_cod_database_fobs_code 2228389

loop_
_symmetry_equiv_pos_as_xyz
'x, y, z'
'-x, y+1/2, -z+1/2'
'-x, -y, -z'
'x, -y-1/2, z-1/2'

loop_
_atom_site_type_symbol
_atom_site_label
_atom_site_fract_x
_atom_site_fract_y
_atom_site_fract_z
_atom_site_U_iso_or_equiv
_atom_site_adp_type
_atom_site_calc_flag
_atom_site_refinement_flags
_atom_site_occupancy
_atom_site_disorder_assembly
_atom_site_disorder_group
O O1 0.4896(3) 0.09876(13) 0.56705(14) 0.1106(7) Uani d . 1 . .
O O2 0.2458(2) 0.15378(13) 0.49165(14) 0.1073(7) Uani d . 1 . .
O O3 0.26198(16) 0.02576(9) 0.02277(12) 0.0718(4) Uani d . 1 . .
O O4 0.16766(15) 0.07201(9) -0.15928(11) 0.0664(4) Uani d . 1 . .
N N1 0.3843(3) 0.12901(12) 0.48549(16) 0.0745(5) Uani d . 1 . .
N N2 0.72970(16) 0.19702(9) -0.06373(12) 0.0490(4) Uani d . 1 . .
N N3 0.80707(17) 0.22853(10) 0.12673(13) 0.0561(4) Uani d . 1 . .
C C1 0.8789(2) 0.24074(12) -0.04309(17) 0.0604(5) Uani d . 1 . .
H H1 0.9381 0.2550 -0.0972 0.073 Uiso calc R 1 . .
C C2 0.9223(2) 0.25889(13) 0.07191(18) 0.0617(5) Uani d . 1 . .
H H2 1.0193 0.2886 0.1096 0.074 Uiso calc R 1 . .
C C3 0.6901(2) 0.19066(11) 0.04239(14) 0.0460(4) Uani d . 1 . .
C C4 0.53881(19) 0.14865(10) 0.04674(14) 0.0432(4) Uani d . 1 . .
C C5 0.4368(2) 0.11716(11) -0.05585(14) 0.0456(4) Uani d . 1 . .
C C6 0.4823(2) 0.12748(12) -0.16214(14) 0.0521(5) Uani d . 1 . .
H H6 0.4108 0.1070 -0.2311 0.063 Uiso calc R 1 . .
C C7 0.6262(2) 0.16622(12) -0.16469(15) 0.0550(5) Uani d . 1 . .
H H7 0.6555 0.1721 -0.2347 0.066 Uiso calc R 1 . .
C C8 0.2819(2) 0.06715(11) -0.05705(15) 0.0500(4) Uani d . 1 . .
C C9 0.0130(2) 0.02350(15) -0.17049(19) 0.0762(6) Uani d . 1 . .
H H9A 0.0405 -0.0349 -0.1484 0.091 Uiso calc R 1 . .
H H9B -0.0509 0.0467 -0.1197 0.091 Uiso calc R 1 . .
C C10 -0.0864(3) 0.02810(19) -0.2914(2) 0.1084(9) Uani d . 1 . .
H H10A -0.1100 0.0862 -0.3130 0.163 Uiso calc R 1 . .
H H10B -0.1909 -0.0019 -0.3003 0.163 Uiso calc R 1 . .
H H10C -0.0238 0.0031 -0.3407 0.163 Uiso calc R 1 . .
C C11 0.4992(2) 0.14378(10) 0.16178(13) 0.0444(4) Uani d . 1 . .
C C12 0.6133(2) 0.10865(12) 0.25694(14) 0.0534(5) Uani d . 1 . .
H H12 0.7159 0.0879 0.2490 0.064 Uiso calc R 1 . .
C C13 0.5773(2) 0.10392(12) 0.36384(15) 0.0576(5) Uani d . 1 . .
H H13 0.6541 0.0801 0.4280 0.069 Uiso calc R 1 . .
C C14 0.4254(3) 0.13518(12) 0.37291(15) 0.0551(5) Uani d . 1 . .
C C15 0.3104(2) 0.17153(12) 0.28087(17) 0.0606(5) Uani d . 1 . .
H H15 0.2089 0.1931 0.2897 0.073 Uiso calc R 1 . .
C C16 0.3482(2) 0.17554(12) 0.17493(15) 0.0551(5) Uani d . 1 . .
H H16 0.2711 0.1999 0.1114 0.066 Uiso calc R 1 . .

loop_
_atom_site_aniso_label
_atom_site_aniso_U_11
_atom_site_aniso_U_22
_atom_site_aniso_U_33
_atom_site_aniso_U_12
_atom_site_aniso_U_13
_atom_site_aniso_U_23
O1 0.1407(15) 0.1542(18) 0.0415(9) -0.0163(13) 0.0320(10) 0.0017(10)
O2 0.1239(15) 0.1407(17) 0.0844(12) -0.0061(12) 0.0754(11) -0.0159(10)
O3 0.0773(9) 0.0782(10) 0.0643(9) -0.0097(7) 0.0263(7) 0.0181(7)
O4 0.0542(8) 0.0928(11) 0.0517(8) -0.0126(7) 0.0132(6) 0.0050(7)
N1 0.1072(15) 0.0807(13) 0.0470(11) -0.0257(11) 0.0407(11) -0.0149(9)
N2 0.0456(8) 0.0610(9) 0.0463(9) 0.0069(7) 0.0227(7) 0.0053(7)
N3 0.0464(9) 0.0705(11) 0.0539(9) 0.0020(7) 0.0180(8) -0.0055(8)
C1 0.0479(11) 0.0750(13) 0.0668(13) 0.0025(9) 0.0298(10) 0.0064(10)
C2 0.0440(10) 0.0723(13) 0.0731(14) 0.0006(9) 0.0230(10) -0.0030(10)
C3 0.0459(10) 0.0546(10) 0.0422(10) 0.0116(8) 0.0199(8) 0.0030(8)
C4 0.0446(9) 0.0490(10) 0.0405(9) 0.0096(7) 0.0193(8) 0.0046(7)
C5 0.0484(9) 0.0523(10) 0.0397(10) 0.0070(8) 0.0179(8) 0.0038(8)
C6 0.0534(10) 0.0671(12) 0.0383(10) 0.0034(9) 0.0166(8) 0.0020(8)
C7 0.0609(11) 0.0726(13) 0.0382(10) 0.0078(9) 0.0247(9) 0.0057(9)
C8 0.0550(11) 0.0536(11) 0.0463(11) 0.0053(8) 0.0221(9) -0.0001(8)
C9 0.0588(12) 0.0869(16) 0.0848(17) -0.0171(11) 0.0225(11) 0.0004(12)
C10 0.0882(18) 0.117(2) 0.102(2) -0.0324(16) -0.0065(15) 0.0071(16)
C11 0.0499(10) 0.0496(10) 0.0381(9) 0.0030(8) 0.0192(8) 0.0013(7)
C12 0.0544(10) 0.0637(12) 0.0454(10) 0.0073(9) 0.0186(9) 0.0024(8)
C13 0.0681(12) 0.0668(12) 0.0369(10) -0.0044(10) 0.0120(9) 0.0033(8)
C14 0.0756(13) 0.0571(11) 0.0410(10) -0.0129(10) 0.0302(9) -0.0087(8)
C15 0.0675(12) 0.0658(12) 0.0605(12) 0.0065(10) 0.0380(10) -0.0009(10)
C16 0.0573(11) 0.0651(12) 0.0500(11) 0.0121(9) 0.0269(9) 0.0087(9)

loop_
_atom_type_symbol
_atom_type_description
_atom_type_scat_dispersion_real
_atom_type_scat_dispersion_imag
_atom_type_scat_source
C C 0.0033 0.0016 'International Tables Vol C Tables 4.2.6.8 and 6.1.1.4'
H H 0.0000 0.0000 'International Tables Vol C Tables 4.2.6.8 and 6.1.1.4'
N N 0.0061 0.0033 'International Tables Vol C Tables 4.2.6.8 and 6.1.1.4'
O O 0.0106 0.0060 'International Tables Vol C Tables 4.2.6.8 and 6.1.1.4'

loop_
_geom_angle_atom_site_label_1
_geom_angle_atom_site_label_2
_geom_angle_atom_site_label_3
_geom_angle_site_symmetry_1
_geom_angle_site_symmetry_3
_geom_angle
_geom_angle_publ_flag
C8 O4 C9 . . 116.01(15) ?
O1 N1 O2 . . 123.67(18) ?
O1 N1 C14 . . 118.0(2) ?
O2 N1 C14 . . 118.4(2) ?
C7 N2 C1 . . 131.00(15) ?
C7 N2 C3 . . 122.27(14) ?
C1 N2 C3 . . 106.67(15) ?
C3 N3 C2 . . 104.42(15) ?
C2 C1 N2 . . 105.78(16) ?
C2 C1 H1 . . 127.1 ?
N2 C1 H1 . . 127.1 ?
C1 C2 N3 . . 112.23(17) ?
C1 C2 H2 . . 123.9 ?
N3 C2 H2 . . 123.9 ?
N3 C3 N2 . . 110.90(14) ?
N3 C3 C4 . . 130.12(15) ?
N2 C3 C4 . . 118.97(15) ?
C5 C4 C3 . . 117.92(14) ?
C5 C4 C11 . . 124.50(15) ?
C3 C4 C11 . . 117.56(15) ?
C4 C5 C6 . . 120.44(16) ?
C4 C5 C8 . . 121.03(14) ?
C6 C5 C8 . . 118.43(15) ?
C7 C6 C5 . . 120.98(17) ?
C7 C6 H6 . . 119.5 ?
C5 C6 H6 . . 119.5 ?
C6 C7 N2 . . 119.39(15) ?
C6 C7 H7 . . 120.3 ?
N2 C7 H7 . . 120.3 ?
O3 C8 O4 . . 123.14(17) ?
O3 C8 C5 . . 125.15(17) ?
O4 C8 C5 . . 111.70(14) ?
C10 C9 O4 . . 108.03(18) ?
C10 C9 H9A . . 110.1 ?
O4 C9 H9A . . 110.1 ?
C10 C9 H9B . . 110.1 ?
O4 C9 H9B . . 110.1 ?
H9A C9 H9B . . 108.4 ?
C9 C10 H10A . . 109.5 ?
C9 C10 H10B . . 109.5 ?
H10A C10 H10B . . 109.5 ?
C9 C10 H10C . . 109.5 ?
H10A C10 H10C . . 109.5 ?
H10B C10 H10C . . 109.5 ?
C12 C11 C16 . . 119.08(15) ?
C12 C11 C4 . . 120.61(15) ?
C16 C11 C4 . . 120.30(14) ?
C11 C12 C13 . . 120.87(16) ?
C11 C12 H12 . . 119.6 ?
C13 C12 H12 . . 119.6 ?
C14 C13 C12 . . 118.25(17) ?
C14 C13 H13 . . 120.9 ?
C12 C13 H13 . . 120.9 ?
C15 C14 C13 . . 122.45(16) ?
C15 C14 N1 . . 118.81(18) ?
C13 C14 N1 . . 118.74(19) ?
C14 C15 C16 . . 118.54(17) ?
C14 C15 H15 . . 120.7 ?
C16 C15 H15 . . 120.7 ?
C15 C16 C11 . . 120.80(17) ?
C15 C16 H16 . . 119.6 ?
C11 C16 H16 . . 119.6 ?

loop_
_geom_bond_atom_site_label_1
_geom_bond_atom_site_label_2
_geom_bond_site_symmetry_2
_geom_bond_distance
_geom_bond_publ_flag
O1 N1 . 1.212(2) ?
O2 N1 . 1.221(2) ?
O3 C8 . 1.199(2) ?
O4 C8 . 1.324(2) ?
O4 C9 . 1.456(2) ?
N1 C14 . 1.467(2) ?
N2 C7 . 1.362(2) ?
N2 C1 . 1.368(2) ?
N2 C3 . 1.387(2) ?
N3 C3 . 1.331(2) ?
N3 C2 . 1.368(2) ?
C1 C2 . 1.349(3) ?
C1 H1 . 0.9300 ?
C2 H2 . 0.9300 ?
C3 C4 . 1.419(2) ?
C4 C5 . 1.376(2) ?
C4 C11 . 1.488(2) ?
C5 C6 . 1.418(2) ?
C5 C8 . 1.492(2) ?
C6 C7 . 1.336(2) ?
C6 H6 . 0.9300 ?
C7 H7 . 0.9300 ?
C9 C10 . 1.453(3) ?
C9 H9A . 0.9700 ?
C9 H9B . 0.9700 ?
C10 H10A . 0.9600 ?
C10 H10B . 0.9600 ?
C10 H10C . 0.9600 ?
C11 C12 . 1.379(2) ?
C11 C16 . 1.382(2) ?
C12 C13 . 1.380(2) ?
C12 H12 . 0.9300 ?
C13 C14 . 1.369(3) ?
C13 H13 . 0.9300 ?
C14 C15 . 1.367(3) ?
C15 C16 . 1.375(2) ?
C15 H15 . 0.9300 ?
C16 H16 . 0.9300 ?

loop_
_geom_hbond_atom_site_label_D
_geom_hbond_atom_site_label_H
_geom_hbond_atom_site_label_A
_geom_hbond_site_symmetry_A
_geom_hbond_distance_DH
_geom_hbond_distance_HA
_geom_hbond_distance_DA
_geom_hbond_angle_DHA
C9 H9B O3 3 0.97 2.59 3.295(3) 130.2

loop_
_geom_torsion_atom_site_label_1
_geom_torsion_atom_site_label_2
_geom_torsion_atom_site_label_3
_geom_torsion_atom_site_label_4
_geom_torsion_site_symmetry_1
_geom_torsion_site_symmetry_2
_geom_torsion_site_symmetry_3
_geom_torsion_site_symmetry_4
_geom_torsion
_geom_torsion_publ_flag
C7 N2 C1 C2 . . . . 177.07(17) ?
C3 N2 C1 C2 . . . . -0.19(19) ?
N2 C1 C2 N3 . . . . 0.1(2) ?
C3 N3 C2 C1 . . . . 0.1(2) ?
C2 N3 C3 N2 . . . . -0.17(18) ?
C2 N3 C3 C4 . . . . -179.10(17) ?
C7 N2 C3 N3 . . . . -177.32(15) ?
C1 N2 C3 N3 . . . . 0.23(18) ?
C7 N2 C3 C4 . . . . 1.7(2) ?
C1 N2 C3 C4 . . . . 179.30(14) ?
N3 C3 C4 C5 . . . . 177.88(16) ?
N2 C3 C4 C5 . . . . -1.0(2) ?
N3 C3 C4 C11 . . . . -0.5(3) ?
N2 C3 C4 C11 . . . . -179.36(13) ?
C3 C4 C5 C6 . . . . -0.5(2) ?
C11 C4 C5 C6 . . . . 177.72(15) ?
C3 C4 C5 C8 . . . . 175.81(14) ?
C11 C4 C5 C8 . . . . -5.9(2) ?
C4 C5 C6 C7 . . . . 1.4(3) ?
C8 C5 C6 C7 . . . . -175.01(16) ?
C5 C6 C7 N2 . . . . -0.7(3) ?
C1 N2 C7 C6 . . . . -177.78(17) ?
C3 N2 C7 C6 . . . . -0.9(2) ?
C9 O4 C8 O3 . . . . 0.0(3) ?
C9 O4 C8 C5 . . . . 178.48(15) ?
C4 C5 C8 O3 . . . . -27.4(3) ?
C6 C5 C8 O3 . . . . 149.05(18) ?
C4 C5 C8 O4 . . . . 154.15(15) ?
C6 C5 C8 O4 . . . . -29.4(2) ?
C8 O4 C9 C10 . . . . -173.05(19) ?
C5 C4 C11 C12 . . . . 125.59(19) ?
C3 C4 C11 C12 . . . . -56.1(2) ?
C5 C4 C11 C16 . . . . -55.3(2) ?
C3 C4 C11 C16 . . . . 122.98(19) ?
C16 C11 C12 C13 . . . . 0.9(3) ?
C4 C11 C12 C13 . . . . -179.97(16) ?
C11 C12 C13 C14 . . . . -0.1(3) ?
C12 C13 C14 C15 . . . . -0.9(3) ?
C12 C13 C14 N1 . . . . 178.82(16) ?
O1 N1 C14 C15 . . . . -177.96(19) ?
O2 N1 C14 C15 . . . . 2.7(3) ?
O1 N1 C14 C13 . . . . 2.4(3) ?
O2 N1 C14 C13 . . . . -176.97(18) ?
C13 C14 C15 C16 . . . . 1.0(3) ?
N1 C14 C15 C16 . . . . -178.65(17) ?
C14 C15 C16 C11 . . . . -0.2(3) ?
C12 C11 C16 C15 . . . . -0.7(3) ?
C4 C11 C16 C15 . . . . -179.87(16) ?
